data_7131586
loop_
_publ_author_name
'Adiyeri Saseendran, Devi Prasad'
'Fischer, J&#xf6;rg W A'
'M&#xfc;ller, Lea'
'Abbott, Daniel F.'
'Mougel, Victor'
'Jeschke, Gunnar'
'Triana, Carlos A.'
'Patzke, Greta R.'

_publ_section_title
;
 Copper(II) defect-cubane water oxidation electrocatalysts: from molecular
 tetramers to oxidic nanostructures.
;
_journal_issue 39
_journal_name_full 'Chemical communications (Cambridge, England)'
_journal_page_first 5866
_journal_page_last 5869
_journal_paper_doi 10.1039/d3cc01005h
_journal_volume 59
_journal_year 2023
_chemical_formula_moiety 'C20 H30 Cu2 N2 O8, 2(H2 O)'
_chemical_formula_sum 'C20 H34 Cu2 N2 O10'
_chemical_formula_weight 589.57
_space_group_crystal_system triclinic
_space_group_IT_number 2
_space_group_name_Hall '-P 1'
_space_group_name_H-M_alt 'P -1'
_atom_sites_solution_hydrogens mixed
_atom_sites_solution_primary dual
_audit_creation_date 2022-10-27
_audit_creation_method
;
Olex2 1.5
(compiled 2022.04.07 svn.rca3783a0 for OlexSys, GUI svn.r6498)
;
_audit_update_record
;
2022-10-27 deposited with the CCDC.	2023-04-11 downloaded from the CCDC.
;
_cell_angle_alpha 71.0760(10)
_cell_angle_beta 86.2810(10)
_cell_angle_gamma 77.2790(10)
_cell_formula_units_Z 1
_cell_length_a 8.02330(10)
_cell_length_b 8.8028(2)
_cell_length_c 9.65090(10)
_cell_measurement_reflns_used 36194
_cell_measurement_temperature 160.00(10)
_cell_measurement_theta_max 37.9080
_cell_measurement_theta_min 2.4940
_cell_volume 628.935(18)
_computing_cell_refinement 'CrysAlisPro 1.171.40.39a (Rigaku OD, 2019)'
_computing_data_collection 'CrysAlisPro 1.171.40.39a (Rigaku OD, 2019)'
_computing_data_reduction 'CrysAlisPro 1.171.40.39a (Rigaku OD, 2019)'
_computing_molecular_graphics 'Olex2 1.5 (Dolomanov et al., 2009)'
_computing_publication_material 'Olex2 1.5 (Dolomanov et al., 2009)'
_computing_structure_refinement 'SHELXL 2018/3 (Sheldrick, 2015)'
_computing_structure_solution 'SHELXT 2018/2 (Sheldrick, 2018)'
_diffrn_ambient_environment N~2~
_diffrn_ambient_temperature 160.00(10)
_diffrn_detector 'CCD plate'
_diffrn_detector_area_resol_mean 5.8140
_diffrn_detector_type 'Pilatus 200K'
_diffrn_measured_fraction_theta_full 1.000
_diffrn_measured_fraction_theta_max 0.945
_diffrn_measurement_details
;
List of Runs (angles in degrees, time in seconds):

  # Type    Start    End  Width  t~exp~   \w     \q     \k     \f   Frames
#--------------------------------------------------------------------------
  1  \w      2.00  45.00   0.50    2.50    --   14.35  57.00  30.00   86
  2  \w      9.00  74.00   0.50    2.50    --   14.35  57.00 150.00  130
  3  \w     16.00  80.00   0.50    2.50    --   14.35  57.00  60.00  128
  4  \w     24.00  82.00   0.50    2.50    --   14.35  19.00-180.00  116
  5  \w      0.00  27.00   0.50    2.50    --   14.35 -57.00-180.00   54
  6  \w    -84.00  -1.00   0.50    2.50    --  -15.76 -59.00-140.56  166
  7  \w    -90.00 -12.00   0.50    2.50    --  -15.76 -19.00 -60.00  156
  8  \w    -94.00  -7.00   0.50    2.50    --  -15.76 -19.00-150.00  174
  9  \w    -42.00  -8.00   0.50    2.50    --  -15.76 -57.00   0.00   68
 10  \w    -60.00  -2.00   0.50    2.50    --  -15.76 -57.00 120.00  116
 11  \w    -45.00 -19.00   0.50    2.50    --  -15.76 -60.00 -59.31   52
 12  \w    -31.00  32.00   0.50    2.50    --  -15.76  60.00 153.76  126
 13  \w    -31.00  -6.00   0.50    2.50    --  -15.76  60.00-163.40   50
 14  \w      2.00  33.00   0.50    2.50    --  -15.76  60.00-163.40   62
 15  \w    -31.00  23.00   0.50    2.50    --  -15.76  60.00-117.52  108
 16  \w    -30.00  30.00   0.50    2.50    --  -15.76  57.00 -30.00  120
 17  \w    -30.00  37.00   0.50    2.50    --  -15.76  57.00   0.00  134
 18  \w    -30.00  28.00   0.50    2.50    --  -15.76  57.00 -90.00  116
 19  \w    -30.00  50.00   0.50    2.50    --  -15.76  57.00  30.00  160
 20  \w    -30.00  19.00   0.50    2.50    --  -15.76  57.00 -60.00   98
 21  \w    -30.00  41.00   0.50    2.50    --  -15.76  57.00 120.00  142
 22  \w    -30.00  31.00   0.50    2.50    --  -15.76  57.00  75.86  122
 23  \w     12.00  37.00   0.50    2.50    --   22.00 -60.00 -56.31   50
 24  \w    -94.00 -10.00   0.50    2.50    --  -22.09 -58.00 -78.21  168
 25  \w     -6.00  28.00   0.50    2.50    --  -22.09  57.00   0.00   68
 26  \w    -71.00 -14.00   0.50    2.50    --  -22.09 -60.00   4.16  114
 27  \w    -94.00 -48.00   0.50    2.50    --  -22.09 -59.00  32.97   92
 28  \w    -45.00  -9.00   0.50    2.50    --  -22.09 -59.00  32.97   72
 29  \w    -37.00  38.00   0.50    2.50    --  -22.09  60.00  69.65  150
 30  \w    -36.00  46.00   0.50    2.50    --  -22.09  57.00 -90.00  164
 31  \w    -89.00 -14.00   0.50    2.50    --  -22.09 -57.00-180.00  150
 32  \w    -36.00   1.00   0.50    2.50    --  -22.09  57.00-180.00   74
 33  \w      4.00  42.00   0.50    2.50    --  -22.09  57.00-180.00   76
 34  \w    -84.00 -16.00   0.50    2.50    --  -22.09 -57.00 120.00  136
 35  \w    -36.00  36.00   0.50    2.50    --  -22.09  57.00 150.00  144
 36  \w    -36.00 -10.00   0.50    2.50    --  -22.09  57.00   0.00   52
 37  \w    -93.00  -7.00   0.50    2.50    --  -22.09 -60.00-136.64  172
 38  \w    -36.00  12.00   0.50    2.50    --  -22.09  57.00 120.00   96
 39  \w    -36.00  50.00   0.50    2.50    --  -22.09  57.00 -60.00  172
 40  \w    -36.00  32.00   0.50    2.50    --  -22.09  57.00  30.00  136
 41  \w    -37.00  23.00   0.50    2.50    --  -22.09  60.00-141.55  120
;
_diffrn_measurement_device 'four-circle diffractometer'
_diffrn_measurement_device_type 'XtaLAB Synergy, Dualflex, Pilatus 200K'
_diffrn_measurement_method '\w scans'
_diffrn_orient_matrix_type 'CrysAlisPro convention (1999,Acta A55,543-557)'
_diffrn_orient_matrix_UB_11 0.0590069000
_diffrn_orient_matrix_UB_12 -0.0297830000
_diffrn_orient_matrix_UB_13 0.0592542000
_diffrn_orient_matrix_UB_21 -0.0645329000
_diffrn_orient_matrix_UB_22 0.0271209000
_diffrn_orient_matrix_UB_23 0.0456216000
_diffrn_orient_matrix_UB_31 -0.0238279000
_diffrn_orient_matrix_UB_32 -0.0772736000
_diffrn_orient_matrix_UB_33 0.0210808000
_diffrn_radiation_monochromator mirror
_diffrn_radiation_probe x-ray
_diffrn_radiation_type 'Mo K\a'
_diffrn_radiation_wavelength 0.71073
_diffrn_reflns_av_R_equivalents 0.0360
_diffrn_reflns_av_unetI/netI 0.0208
_diffrn_reflns_Laue_measured_fraction_full 1.000
_diffrn_reflns_Laue_measured_fraction_max 0.945
_diffrn_reflns_limit_h_max 13
_diffrn_reflns_limit_h_min -13
_diffrn_reflns_limit_k_max 15
_diffrn_reflns_limit_k_min -14
_diffrn_reflns_limit_l_max 16
_diffrn_reflns_limit_l_min -16
_diffrn_reflns_number 58956
_diffrn_reflns_point_group_measured_fraction_full 1.000
_diffrn_reflns_point_group_measured_fraction_max 0.945
_diffrn_reflns_theta_full 25.242
_diffrn_reflns_theta_max 37.921
_diffrn_reflns_theta_min 2.231
_diffrn_source 'micro-focus sealed X-ray tube'
_diffrn_source_type 'PhotonJet (Mo) X-ray Source'
_exptl_absorpt_coefficient_mu 1.745
_exptl_absorpt_correction_T_max 1.000
_exptl_absorpt_correction_T_min 0.408
_exptl_absorpt_correction_type gaussian
_exptl_absorpt_process_details
;
CrysAlisPro 1.171.40.39a (Rigaku Oxford Diffraction, 2019)
Numerical absorption correction based on gaussian integration over
			a multifaceted crystal model
Empirical absorption correction using spherical harmonics,
 implemented in SCALE3 ABSPACK scaling algorithm.
;
_exptl_crystal_colour blue
_exptl_crystal_density_diffrn 1.557
_exptl_crystal_description block
_exptl_crystal_F_000 306
_exptl_crystal_size_max 0.256
_exptl_crystal_size_mid 0.181
_exptl_crystal_size_min 0.137
_refine_diff_density_max 0.512
_refine_diff_density_min -0.613
_refine_diff_density_rms 0.065
_refine_ls_extinction_method none
_refine_ls_goodness_of_fit_ref 1.062
_refine_ls_hydrogen_treatment mixed
_refine_ls_matrix_type full
_refine_ls_number_parameters 173
_refine_ls_number_reflns 6442
_refine_ls_number_restraints 0
_refine_ls_restrained_S_all 1.062
_refine_ls_R_factor_all 0.0310
_refine_ls_R_factor_gt 0.0247
_refine_ls_shift/su_max 0.001
_refine_ls_shift/su_mean 0.000
_refine_ls_structure_factor_coef Fsqd
_refine_ls_weighting_details 'w=1/[\s^2^(Fo^2^)+(0.0347P)^2^+0.1140P] where P=(Fo^2^+2Fc^2^)/3'
_refine_ls_weighting_scheme calc
_refine_ls_wR_factor_gt 0.0642
_refine_ls_wR_factor_ref 0.0662
_reflns_Friedel_coverage 0.000
_reflns_number_gt 5683
_reflns_number_total 6442
_reflns_threshold_expression 'I > 2\s(I)'
_cod_data_source_file d3cc01005h2.cif
_cod_data_source_block Cu2(pyalk)2(OAc)2
_cod_depositor_comments 'Adding full bibliography for 7131586--7131587.cif.'
_cod_database_code 7131586
_shelx_shelxl_version_number 2018/3
_chemical_oxdiff_formula 'C10 H15 Cu N O5'
_shelx_space_group_comment
;
The symmetry employed for this shelxl refinement is uniquely defined
by the following loop, which should always be used as a source of
symmetry information in preference to the above space-group names.
They are only intended as comments.
;
_olex2_refinement_description
;
1. Fixed Uiso
 At 1.2 times of:
  All C(H) groups
 At 1.5 times of:
  All C(H,H,H) groups
2.a Aromatic/amide H refined with riding coordinates:
 C1(H1), C4(H4), C3(H3), C2(H2)
2.b Idealised Me refined as rotating group:
 C8(H8A,H8B,H8C), C10(H10A,H10B,H10C), C7(H7A,H7B,H7C)
;
_olex2_submission_special_instructions 'No special instructions were received'
_oxdiff_exptl_absorpt_empirical_details
;
Empirical correction (ABSPACK) includes:
- Absorption correction using spherical harmonics
- Frame scaling
;
_oxdiff_exptl_absorpt_empirical_full_max 1.219
_oxdiff_exptl_absorpt_empirical_full_min 0.880

loop_
_space_group_symop_operation_xyz
'x, y, z'
'-x, -y, -z'

loop_
_atom_site_label
_atom_site_type_symbol
_atom_site_fract_x
_atom_site_fract_y
_atom_site_fract_z
_atom_site_U_iso_or_equiv
_atom_site_adp_type
_atom_site_occupancy
_atom_site_site_symmetry_order
_atom_site_calc_flag
_atom_site_refinement_flags_posn
_atom_site_refinement_flags_adp
_atom_site_refinement_flags_occupancy
_atom_site_disorder_assembly
_atom_site_disorder_group
Cu1 Cu 0.64799(2) 0.55497(2) 0.90975(2) 0.01439(3) Uani 1 1 d . . . . .
O1 O 0.42404(8) 0.64275(8) 0.96803(7) 0.01839(11) Uani 1 1 d . . . . .
O2 O 0.85342(8) 0.45230(9) 0.82582(7) 0.01904(11) Uani 1 1 d . . . . .
O4 O 0.80212(10) 0.61014(11) 1.07614(8) 0.02549(14) Uani 1 1 d . . . . .
O3 O 0.69592(10) 0.48470(11) 0.63269(8) 0.02860(15) Uani 1 1 d . . . . .
N1 N 0.62565(10) 0.78449(9) 0.77836(8) 0.01755(12) Uani 1 1 d . . . . .
O5 O 0.65775(12) 0.49121(15) 0.34830(9) 0.0379(2) Uani 1 1 d . . . . .
C5 C 0.47648(11) 0.88503(10) 0.78771(9) 0.01765(14) Uani 1 1 d . . . . .
C9 C 0.83102(11) 0.42816(11) 0.70500(9) 0.01836(14) Uani 1 1 d . . . . .
C6 C 0.34697(11) 0.80882(10) 0.89729(9) 0.01725(13) Uani 1 1 d . . . . .
C1 C 0.74790(13) 0.84342(12) 0.68763(10) 0.02341(17) Uani 1 1 d . . . . .
H1 H 0.853594 0.770966 0.683231 0.028 Uiso 1 1 calc R U . . .
C4 C 0.44488(14) 1.05021(12) 0.70235(11) 0.02556(18) Uani 1 1 d . . . . .
H4 H 0.338643 1.120751 0.709157 0.031 Uiso 1 1 calc R U . . .
C3 C 0.56937(16) 1.11070(13) 0.60763(12) 0.0290(2) Uani 1 1 d . . . . .
H3 H 0.548856 1.222663 0.548020 0.035 Uiso 1 1 calc R U . . .
C8 C 0.30546(17) 0.90022(14) 1.01018(12) 0.0310(2) Uani 1 1 d . . . . .
H8A H 0.215241 0.858763 1.075270 0.047 Uiso 1 1 calc R U . . .
H8B H 0.266467 1.018004 0.959453 0.047 Uiso 1 1 calc R U . . .
H8C H 0.408137 0.882324 1.068009 0.047 Uiso 1 1 calc R U . . .
C2 C 0.72424(15) 1.00614(14) 0.60073(11) 0.02815(19) Uani 1 1 d . . . . .
H2 H 0.812185 1.045366 0.537702 0.034 Uiso 1 1 calc R U . . .
C10 C 0.97964(13) 0.32241(14) 0.65260(12) 0.02713(19) Uani 1 1 d . . . . .
H10A H 1.080129 0.371635 0.640600 0.041 Uiso 1 1 calc R U . . .
H10B H 0.950143 0.314779 0.558459 0.041 Uiso 1 1 calc R U . . .
H10C H 1.005053 0.212222 0.724734 0.041 Uiso 1 1 calc R U . . .
C7 C 0.18518(12) 0.81904(12) 0.81597(12) 0.02611(18) Uani 1 1 d . . . . .
H7A H 0.214567 0.759676 0.744648 0.039 Uiso 1 1 calc R U . . .
H7B H 0.134238 0.934418 0.764846 0.039 Uiso 1 1 calc R U . . .
H7C H 0.103182 0.769549 0.886362 0.039 Uiso 1 1 calc R U . . .
H5A H 0.561(3) 0.498(2) 0.338(2) 0.044(5) Uiso 1 1 d . . . . .
H5B H 0.679(2) 0.492(2) 0.4232(19) 0.038(4) Uiso 1 1 d . . . . .
H4A H 0.765(2) 0.571(2) 1.155(2) 0.044(5) Uiso 1 1 d . . . . .
H4B H 0.902(2) 0.5937(19) 1.0916(17) 0.030(4) Uiso 1 1 d . . . . .

loop_
_atom_site_aniso_label
_atom_site_aniso_U_11
_atom_site_aniso_U_22
_atom_site_aniso_U_33
_atom_site_aniso_U_23
_atom_site_aniso_U_13
_atom_site_aniso_U_12
Cu1 0.01143(5) 0.01645(5) 0.01318(5) -0.00213(3) 0.00063(3) -0.00268(3)
O1 0.0133(2) 0.0153(3) 0.0207(3) 0.0004(2) 0.0023(2) -0.00086(19)
O2 0.0141(2) 0.0258(3) 0.0165(3) -0.0070(2) 0.00048(19) -0.0025(2)
O4 0.0193(3) 0.0395(4) 0.0190(3) -0.0078(3) -0.0022(2) -0.0104(3)
O3 0.0185(3) 0.0452(4) 0.0235(3) -0.0157(3) -0.0031(2) -0.0017(3)
N1 0.0167(3) 0.0194(3) 0.0154(3) -0.0029(2) 0.0004(2) -0.0057(2)
O5 0.0235(4) 0.0741(7) 0.0220(3) -0.0196(4) 0.0046(3) -0.0172(4)
C5 0.0195(3) 0.0165(3) 0.0164(3) -0.0032(3) -0.0015(3) -0.0052(3)
C9 0.0149(3) 0.0221(4) 0.0181(3) -0.0065(3) 0.0032(3) -0.0047(3)
C6 0.0164(3) 0.0145(3) 0.0193(3) -0.0040(3) 0.0007(3) -0.0023(2)
C1 0.0222(4) 0.0263(4) 0.0207(4) -0.0034(3) 0.0038(3) -0.0104(3)
C4 0.0294(5) 0.0170(4) 0.0265(4) -0.0018(3) -0.0013(3) -0.0046(3)
C3 0.0402(6) 0.0200(4) 0.0249(4) -0.0003(3) 0.0001(4) -0.0126(4)
C8 0.0430(6) 0.0254(4) 0.0298(5) -0.0142(4) 0.0130(4) -0.0130(4)
C2 0.0352(5) 0.0280(5) 0.0222(4) -0.0029(3) 0.0052(4) -0.0177(4)
C10 0.0223(4) 0.0301(5) 0.0313(5) -0.0162(4) 0.0056(3) -0.0021(3)
C7 0.0183(4) 0.0224(4) 0.0319(5) -0.0008(3) -0.0066(3) -0.0024(3)

loop_
_atom_type_symbol
_atom_type_description
_atom_type_scat_dispersion_real
_atom_type_scat_dispersion_imag
_atom_type_scat_source
C C 0.0033 0.0016 'International Tables Vol C Tables 4.2.6.8 and 6.1.1.4'
H H 0.0000 0.0000 'International Tables Vol C Tables 4.2.6.8 and 6.1.1.4'
Cu Cu 0.3201 1.2651 'International Tables Vol C Tables 4.2.6.8 and 6.1.1.4'
N N 0.0061 0.0033 'International Tables Vol C Tables 4.2.6.8 and 6.1.1.4'
O O 0.0106 0.0060 'International Tables Vol C Tables 4.2.6.8 and 6.1.1.4'

loop_
_exptl_crystal_face_index_h
_exptl_crystal_face_index_k
_exptl_crystal_face_index_l
_exptl_crystal_face_perp_dist
-5 5 11 0.0969
7 0 -10 0.0916
2 12 6 0.0873
-3 -12 -5 0.0852
10 -1 4 0.0990
-2 -12 1 0.0916
-3 -2 -13 0.0628
-6 -9 -11 0.0782
3 3 13 0.0713
-1 -5 10 0.0802
3 -5 -13 0.0763
0 10 11 0.0775
2 -11 -8 0.0954
6 11 0 0.1086
0 12 6 0.0891
-6 6 10 0.0969
-6 -11 0 0.1181
-2 -11 -10 0.0759
5 5 -9 0.0921
-3 3 13 0.0879
-6 6 -7 0.0765
0 10 -3 0.0805
9 -1 7 0.0922
6 -6 7 0.0850
1 -10 4 0.0855
4 9 11 0.0918
4 7 -7 0.0865
10 0 -5 0.1043
-7 7 -1 0.0928
-9 4 -1 0.0998
5 -9 0 0.0954
2 9 -5 0.0757
-3 3 -10 0.0617
-7 -6 -11 0.0736
-8 0 -9 0.0779
-9 -3 -8 0.0793

loop_
_geom_angle_atom_site_label_1
_geom_angle_atom_site_label_2
_geom_angle_atom_site_label_3
_geom_angle
_geom_angle_site_symmetry_1
_geom_angle_site_symmetry_3
_geom_angle_publ_flag
O1 Cu1 O1 78.13(3) . 2_667 ?
O1 Cu1 O2 98.82(3) 2_667 . ?
O1 Cu1 O2 169.19(3) . . ?
O1 Cu1 O4 97.44(3) . . ?
O1 Cu1 O4 101.36(3) 2_667 . ?
O1 Cu1 N1 158.08(3) 2_667 . ?
O1 Cu1 N1 81.96(3) . . ?
O2 Cu1 O4 93.32(3) . . ?
O2 Cu1 N1 99.05(3) . . ?
N1 Cu1 O4 90.17(3) . . ?
Cu1 O1 Cu1 101.87(3) . 2_667 ?
C6 O1 Cu1 137.33(5) . 2_667 ?
C6 O1 Cu1 119.29(5) . . ?
C9 O2 Cu1 115.53(6) . . ?
Cu1 O4 H4A 106.6(13) . . ?
Cu1 O4 H4B 132.5(11) . . ?
H4A O4 H4B 103.1(17) . . ?
C5 N1 Cu1 114.78(6) . . ?
C5 N1 C1 119.96(8) . . ?
C1 N1 Cu1 125.23(7) . . ?
H5A O5 H5B 113.0(19) . . ?
N1 C5 C6 116.45(7) . . ?
N1 C5 C4 120.63(8) . . ?
C4 C5 C6 122.91(8) . . ?
O2 C9 C10 116.28(8) . . ?
O3 C9 O2 123.71(8) . . ?
O3 C9 C10 120.01(8) . . ?
O1 C6 C5 107.45(7) . . ?
O1 C6 C8 109.74(8) . . ?
O1 C6 C7 109.92(7) . . ?
C8 C6 C5 109.03(7) . . ?
C7 C6 C5 109.79(7) . . ?
C7 C6 C8 110.84(8) . . ?
N1 C1 H1 119.0 . . ?
N1 C1 C2 122.03(10) . . ?
C2 C1 H1 119.0 . . ?
C5 C4 H4 120.2 . . ?
C3 C4 C5 119.56(10) . . ?
C3 C4 H4 120.2 . . ?
C4 C3 H3 120.4 . . ?
C4 C3 C2 119.28(9) . . ?
C2 C3 H3 120.4 . . ?
C6 C8 H8A 109.5 . . ?
C6 C8 H8B 109.5 . . ?
C6 C8 H8C 109.5 . . ?
H8A C8 H8B 109.5 . . ?
H8A C8 H8C 109.5 . . ?
H8B C8 H8C 109.5 . . ?
C1 C2 C3 118.52(10) . . ?
C1 C2 H2 120.7 . . ?
C3 C2 H2 120.7 . . ?
C9 C10 H10A 109.5 . . ?
C9 C10 H10B 109.5 . . ?
C9 C10 H10C 109.5 . . ?
H10A C10 H10B 109.5 . . ?
H10A C10 H10C 109.5 . . ?
H10B C10 H10C 109.5 . . ?
C6 C7 H7A 109.5 . . ?
C6 C7 H7B 109.5 . . ?
C6 C7 H7C 109.5 . . ?
H7A C7 H7B 109.5 . . ?
H7A C7 H7C 109.5 . . ?
H7B C7 H7C 109.5 . . ?

loop_
_geom_bond_atom_site_label_1
_geom_bond_atom_site_label_2
_geom_bond_distance
_geom_bond_site_symmetry_2
_geom_bond_publ_flag
Cu1 O1 1.9187(6) . ?
Cu1 O1 1.9435(6) 2_667 ?
Cu1 O2 1.9583(6) . ?
Cu1 O4 2.3178(7) . ?
Cu1 N1 1.9825(7) . ?
O1 C6 1.4124(10) . ?
O2 C9 1.2813(11) . ?
O4 H4A 0.791(19) . ?
O4 H4B 0.797(17) . ?
O3 C9 1.2430(11) . ?
N1 C5 1.3398(12) . ?
N1 C1 1.3475(12) . ?
O5 H5A 0.78(2) . ?
O5 H5B 0.757(17) . ?
C5 C6 1.5339(12) . ?
C5 C4 1.3946(13) . ?
C9 C10 1.5108(13) . ?
C6 C8 1.5325(13) . ?
C6 C7 1.5310(13) . ?
C1 H1 0.9500 . ?
C1 C2 1.3830(14) . ?
C4 H4 0.9500 . ?
C4 C3 1.3845(15) . ?
C3 H3 0.9500 . ?
C3 C2 1.3860(18) . ?
C8 H8A 0.9800 . ?
C8 H8B 0.9800 . ?
C8 H8C 0.9800 . ?
C2 H2 0.9500 . ?
C10 H10A 0.9800 . ?
C10 H10B 0.9800 . ?
C10 H10C 0.9800 . ?
C7 H7A 0.9800 . ?
C7 H7B 0.9800 . ?
C7 H7C 0.9800 . ?

loop_
_geom_torsion_atom_site_label_1
_geom_torsion_atom_site_label_2
_geom_torsion_atom_site_label_3
_geom_torsion_atom_site_label_4
_geom_torsion
_geom_torsion_site_symmetry_1
_geom_torsion_site_symmetry_2
_geom_torsion_site_symmetry_3
_geom_torsion_site_symmetry_4
_geom_torsion_publ_flag
Cu1 O1 C6 C5 -2.84(9) . . . . ?
Cu1 O1 C6 C5 -165.87(6) 2_667 . . . ?
Cu1 O1 C6 C8 -121.26(7) . . . . ?
Cu1 O1 C6 C8 75.72(11) 2_667 . . . ?
Cu1 O1 C6 C7 116.59(7) . . . . ?
Cu1 O1 C6 C7 -46.43(11) 2_667 . . . ?
Cu1 O2 C9 O3 9.77(12) . . . . ?
Cu1 O2 C9 C10 -169.36(7) . . . . ?
Cu1 N1 C5 C6 0.08(10) . . . . ?
Cu1 N1 C5 C4 179.30(7) . . . . ?
Cu1 N1 C1 C2 -178.86(7) . . . . ?
N1 C5 C6 O1 1.68(10) . . . . ?
N1 C5 C6 C8 120.56(9) . . . . ?
N1 C5 C6 C7 -117.84(9) . . . . ?
N1 C5 C4 C3 -0.29(15) . . . . ?
N1 C1 C2 C3 -0.20(16) . . . . ?
C5 N1 C1 C2 -0.88(14) . . . . ?
C5 C4 C3 C2 -0.78(16) . . . . ?
C6 C5 C4 C3 178.88(9) . . . . ?
C1 N1 C5 C6 -178.10(8) . . . . ?
C1 N1 C5 C4 1.12(13) . . . . ?
C4 C5 C6 O1 -177.52(8) . . . . ?
C4 C5 C6 C8 -58.65(12) . . . . ?
C4 C5 C6 C7 62.96(11) . . . . ?
C4 C3 C2 C1 1.02(16) . . . . ?

loop_
_exptl_oxdiff_crystal_face_indexfrac_h
_exptl_oxdiff_crystal_face_indexfrac_k
_exptl_oxdiff_crystal_face_indexfrac_l
_exptl_oxdiff_crystal_face_x
_exptl_oxdiff_crystal_face_y
_exptl_oxdiff_crystal_face_z
-4.8854 5.1035 11.3568 0.2327 0.9718 -0.0385
6.6840 -0.0122 -10.2979 -0.2154 -0.9015 -0.3754
1.9607 12.2702 6.2062 0.1180 0.4894 -0.8640
-2.9759 -12.3942 -4.7367 -0.0871 -0.3602 0.9288
10.0814 -1.3597 3.6486 0.8516 -0.5210 -0.0582
-2.1362 -11.5808 0.5025 0.2486 -0.1533 0.9564
-2.6477 -1.8555 -13.0870 -0.8764 -0.4765 -0.0694
-5.6475 -9.3674 -10.5081 -0.6769 -0.3690 0.6369
3.0399 2.7099 13.1607 0.8785 0.4777 -0.0044
-0.7123 -4.7598 10.1885 0.7034 0.3817 0.5996
2.7652 -5.3176 -12.6582 -0.4285 -0.9001 0.0782
0.4382 10.2803 10.6252 0.3493 0.7353 -0.5809
2.1854 -10.7240 -7.8940 -0.0194 -0.7920 0.6102
5.6204 11.1762 -0.0281 -0.0029 -0.0609 -0.9981
0.1757 12.0262 6.1074 0.0141 0.5935 -0.8047
-6.0515 6.1259 9.5296 0.0251 0.9914 -0.1283
-5.6358 -11.1633 0.0509 0.0029 0.0633 0.9980
-2.2434 -11.2113 -9.5060 -0.3617 -0.5930 0.7194
5.1269 4.6491 -9.2663 -0.3850 -0.6275 -0.6768
-2.7659 2.8709 12.9476 0.5185 0.8470 0.1170
-5.5560 5.5041 -6.5146 -0.8778 0.2106 -0.4303
0.2021 10.2613 -3.2435 -0.4859 0.1173 -0.8661
8.5417 -0.8420 7.4804 0.9723 -0.2328 0.0192
5.5325 -5.5322 6.5042 0.8766 -0.2103 0.4328
0.9194 -9.6206 3.9756 0.5763 -0.1389 0.8053
3.8205 9.4645 11.3673 0.6171 0.5287 -0.5828
3.7132 7.4394 -7.3442 -0.4376 -0.3729 -0.8182
10.0148 0.0054 -5.4864 0.2657 -0.8964 -0.3547
-7.2882 7.0214 -0.5469 -0.6716 0.6358 -0.3804
-9.2428 4.3780 -0.7368 -0.7194 0.6816 -0.1336
4.7590 -9.2773 0.3124 0.5756 -0.5445 0.6101
1.7514 9.3917 -5.0716 -0.4769 -0.0897 -0.8744
-3.4293 3.0842 -10.4077 -0.9109 -0.1699 -0.3760
-7.4567 -5.9043 -10.6867 -0.8974 -0.1665 0.4086
-8.1748 -0.1165 -8.6475 -0.9913 0.1299 0.0215
-9.2527 -3.2760 -8.4142 -0.9470 0.1244 0.2962
